data_2241242
loop_
_publ_author_name
'Moon, Dohyun'
'Tanaka, Shinnosuke'
'Akitsu, Takashiro'
'Choi, Jong-Ha'

_publ_section_title
;
 Crystal structure of hexakis(urea-\k<i>O</i>)chromium(III) dichromate
 bromide monohydrate from synchrotron X-ray data
;
_journal_coeditor_code WM5225
_journal_issue 11
_journal_name_full 'Acta Crystallographica Section E'
_journal_page_first 1336
_journal_page_last 1339
_journal_paper_doi 10.1107/S2056989015019258
_journal_volume 71
_journal_year 2015
_chemical_formula_iupac '[Cr (C1 H4 N2 O1)6] (Cr2 O7) Br, H2 O'
_chemical_formula_moiety 'Cr C6 H24 N12 O6 3+, Cr2 O7 2-, Br -, H2 O'
_chemical_formula_sum 'C6 H26 Br Cr3 N12 O14'
_chemical_formula_weight 726.30
_chemical_name_systematic
;
Hexakis(urea-\k<i>O</i>)chromium(III) dichromate bromide
monohydrate
;
_space_group_crystal_system monoclinic
_space_group_IT_number 13
_space_group_name_Hall '-P 2yac'
_space_group_name_H-M_alt 'P 1 2/n 1'
_symmetry_space_group_name_Hall '-P 2yac'
_symmetry_space_group_name_H-M 'P 1 2/n 1'
_atom_sites_solution_hydrogens mixed
_audit_creation_method SHELXL-2014/7
_cell_angle_alpha 90
_cell_angle_beta 94.37(3)
_cell_angle_gamma 90
_cell_formula_units_Z 4
_cell_length_a 13.774(3)
_cell_length_b 10.474(2)
_cell_length_c 18.123(4)
_cell_measurement_reflns_used 102484
_cell_measurement_temperature 243(2)
_cell_measurement_theta_max 33.612
_cell_measurement_theta_min 0.355
_cell_volume 2607.0(10)
_computing_cell_refinement
;
<i>HKL3000sm</i> (Otwinowski & Minor, 1997)
;
_computing_data_collection
;
<i>PAL ADSC Quantum-210 ADX</i> (Arvai & Nielsen, 1983)
;
_computing_data_reduction
;
<i>HKL3000sm</i> (Otwinowski & Minor, 1997)
;
_computing_molecular_graphics
;
<i>DIAMOND</i> (Putz & Brandenburg, 2007)
;
_computing_publication_material
;
<i>publCIF</i> (Westrip, 2010)
;
_computing_structure_refinement
;
<i>SHELXL2014</i> (Sheldrick, 2015<i>b</i>)
;
_computing_structure_solution
;
<i>SHELXT</i> (Sheldrick, 2015<i>a</i>)
;
_diffrn_ambient_temperature 243(2)
_diffrn_measured_fraction_theta_full 0.998
_diffrn_measured_fraction_theta_max 0.999
_diffrn_measurement_device_type 'ADSC Q210 CCD area-detector'
_diffrn_measurement_method 'omega scans'
_diffrn_radiation_type synchrotron
_diffrn_radiation_wavelength 0.620
_diffrn_reflns_av_R_equivalents 0.0364
_diffrn_reflns_limit_h_max 19
_diffrn_reflns_limit_h_min -19
_diffrn_reflns_limit_k_max 14
_diffrn_reflns_limit_k_min -14
_diffrn_reflns_limit_l_max 25
_diffrn_reflns_limit_l_min -25
_diffrn_reflns_number 27665
_diffrn_reflns_theta_full 21.839
_diffrn_reflns_theta_max 25.500
_diffrn_reflns_theta_min 1.564
_exptl_absorpt_coefficient_mu 1.971
_exptl_absorpt_correction_T_max 0.920
_exptl_absorpt_correction_T_min 0.727
_exptl_absorpt_correction_type empirical
_exptl_absorpt_process_details
;
(<i>HKL3000sm SCALEPACK</i>; Otwinowski & Minor, 1997)
;
_exptl_crystal_colour green
_exptl_crystal_density_diffrn 1.850
_exptl_crystal_description block
_exptl_crystal_F_000 1460
_exptl_crystal_size_max 0.173
_exptl_crystal_size_mid 0.083
_exptl_crystal_size_min 0.043
_refine_diff_density_max 1.015
_refine_diff_density_min -1.246
_refine_ls_extinction_method none
_refine_ls_goodness_of_fit_ref 1.035
_refine_ls_hydrogen_treatment mixed
_refine_ls_matrix_type full
_refine_ls_number_parameters 331
_refine_ls_number_reflns 7308
_refine_ls_number_restraints 3
_refine_ls_restrained_S_all 1.035
_refine_ls_R_factor_all 0.0421
_refine_ls_R_factor_gt 0.0309
_refine_ls_shift/su_max 0.001
_refine_ls_shift/su_mean 0.000
_refine_ls_structure_factor_coef Fsqd
_refine_ls_weighting_details 'w=1/[\s^2^(Fo^2^)+(0.0607P)^2^] where P=(Fo^2^+2Fc^2^)/3'
_refine_ls_weighting_scheme calc
_refine_ls_wR_factor_gt 0.0867
_refine_ls_wR_factor_ref 0.0910
_reflns_number_gt 5831
_reflns_number_total 7308
_reflns_threshold_expression I>2\s(I)
_cod_data_source_file wm5225sup1.cif
_cod_data_source_block I
_cod_original_cell_volume 2607.0(9)
_cod_database_code 2241242
_shelx_space_group_comment
;
The symmetry employed for this shelxl refinement is uniquely defined
by the following loop, which should always be used as a source of
symmetry information in preference to the above space-group names.
They are only intended as comments.
;
_shelx_estimated_absorpt_t_min 0.727
_shelx_estimated_absorpt_t_max 0.920

loop_
_space_group_symop_operation_xyz
'x, y, z'
'-x+1/2, y, -z+1/2'
'-x, -y, -z'
'x-1/2, -y, z-1/2'

loop_
_atom_site_type_symbol
_atom_site_label
_atom_site_fract_x
_atom_site_fract_y
_atom_site_fract_z
_atom_site_U_iso_or_equiv
_atom_site_adp_type
_atom_site_calc_flag
_atom_site_occupancy
Cr Cr1A 0.48784(2) 0.24358(2) 0.73428(2) 0.01814(7) Uani d 1
O O1A 0.40481(9) 0.09045(11) 0.72718(6) 0.0269(3) Uani d 1
N N1A 0.33471(14) -0.09246(16) 0.69010(10) 0.0418(4) Uani d 1
H H1A1 0.3286 -0.1131 0.7360 0.050 Uiso calc 1
H H1A2 0.3140 -0.1441 0.6547 0.050 Uiso calc 1
N N2A 0.38377(13) 0.04656(16) 0.60403(9) 0.0365(4) Uani d 1
H H2A1 0.4103 0.1185 0.5925 0.044 Uiso calc 1
H H2A2 0.3627 -0.0062 0.5694 0.044 Uiso calc 1
C C1A 0.37546(13) 0.01753(16) 0.67403(9) 0.0251(3) Uani d 1
O O2A 0.58364(9) 0.16617(11) 0.67175(6) 0.0247(2) Uani d 1
N N3A 0.61554(13) -0.03008(15) 0.72164(9) 0.0363(4) Uani d 1
H H3A1 0.5774 -0.0167 0.7569 0.044 Uiso calc 1
H H3A2 0.6464 -0.1023 0.7194 0.044 Uiso calc 1
N N4A 0.68354(14) 0.03653(17) 0.61675(10) 0.0432(4) Uani d 1
H H4A1 0.6904 0.0939 0.5828 0.052 Uiso calc 1
H H4A2 0.7140 -0.0360 0.6151 0.052 Uiso calc 1
C C2A 0.62668(13) 0.05977(16) 0.67111(9) 0.0247(3) Uani d 1
O O3A 0.55288(9) 0.15949(11) 0.82167(6) 0.0242(2) Uani d 1
N N5A 0.58535(13) 0.11285(15) 0.94126(8) 0.0351(4) Uani d 1
H H5A1 0.5743 0.0326 0.9316 0.042 Uiso calc 1
H H5A2 0.6018 0.1370 0.9864 0.042 Uiso calc 1
N N6A 0.59470(13) 0.31974(15) 0.90232(9) 0.0352(4) Uani d 1
H H6A1 0.5899 0.3762 0.8670 0.042 Uiso calc 1
H H6A2 0.6111 0.3434 0.9476 0.042 Uiso calc 1
C C3A 0.57714(12) 0.19830(17) 0.88725(9) 0.0228(3) Uani d 1
O O4A 0.56802(9) 0.39845(11) 0.74788(6) 0.0244(2) Uani d 1
N N7A 0.66023(14) 0.41622(16) 0.64918(10) 0.0432(5) Uani d 1
H H7A1 0.6546 0.3351 0.6395 0.052 Uiso calc 1
H H7A2 0.6937 0.4649 0.6217 0.052 Uiso calc 1
N N8A 0.62761(13) 0.58826(15) 0.72028(9) 0.0366(4) Uani d 1
H H8A1 0.6004 0.6213 0.7576 0.044 Uiso calc 1
H H8A2 0.6613 0.6363 0.6925 0.044 Uiso calc 1
C C4A 0.61789(12) 0.46555(16) 0.70582(9) 0.0228(3) Uani d 1
O O5A 0.39560(9) 0.33272(11) 0.79418(6) 0.0268(3) Uani d 1
N N9A 0.34380(13) 0.17981(16) 0.87118(9) 0.0365(4) Uani d 1
H H9A1 0.3558 0.1195 0.8401 0.044 Uiso calc 1
H H9A2 0.3203 0.1609 0.9130 0.044 Uiso calc 1
N N10A 0.34220(13) 0.39063(16) 0.90220(9) 0.0394(4) Uani d 1
H H10A 0.3531 0.4702 0.8919 0.047 Uiso calc 1
H H10B 0.3187 0.3706 0.9439 0.047 Uiso calc 1
C C5A 0.36129(12) 0.30050(18) 0.85473(9) 0.0249(3) Uani d 1
O O6A 0.42481(9) 0.31007(11) 0.64197(6) 0.0267(3) Uani d 1
N N11A 0.38747(13) 0.44107(17) 0.54758(9) 0.0410(4) Uani d 1
H H11A 0.4000 0.3802 0.5171 0.049 Uiso calc 1
H H11B 0.3686 0.5155 0.5306 0.049 Uiso calc 1
N N12A 0.37717(14) 0.51221(16) 0.66616(9) 0.0407(4) Uani d 1
H H12A 0.3828 0.4985 0.7136 0.049 Uiso calc 1
H H12B 0.3584 0.5866 0.6491 0.049 Uiso calc 1
C C6A 0.39707(13) 0.42046(16) 0.62008(9) 0.0263(3) Uani d 1
Cr Cr1B 0.43809(2) 0.74013(3) 0.86870(2) 0.02751(8) Uani d 1
Cr Cr2B 0.67274(2) 0.73371(2) 0.89720(2) 0.02405(7) Uani d 1
O O1B 0.42792(12) 0.65095(15) 0.93969(8) 0.0452(4) Uani d 1
O O2B 0.36945(13) 0.6882(2) 0.79973(9) 0.0586(5) Uani d 1
O O3B 0.41248(13) 0.88526(15) 0.88712(10) 0.0553(4) Uani d 1
O O4B 0.69792(12) 0.59234(12) 0.92738(9) 0.0425(3) Uani d 1
O O5B 0.75382(11) 0.78025(13) 0.84199(8) 0.0350(3) Uani d 1
O O6B 0.66869(12) 0.83207(14) 0.96458(8) 0.0446(4) Uani d 1
O O7B 0.56137(12) 0.73256(16) 0.84224(9) 0.0475(4) Uani d 1
Br Br1C 0.68438(2) 0.24957(2) 0.47474(2) 0.03324(7) Uani d 1
O O1W 0.44307(16) 0.2183(3) 0.46645(14) 0.0752(7) Uani d 1
H H1O1 0.5018(9) 0.236(3) 0.460(2) 0.090 Uiso d 1
H H2O1 0.414(2) 0.224(3) 0.4242(10) 0.090 Uiso d 1

loop_
_atom_site_aniso_label
_atom_site_aniso_U_11
_atom_site_aniso_U_22
_atom_site_aniso_U_33
_atom_site_aniso_U_12
_atom_site_aniso_U_13
_atom_site_aniso_U_23
Cr1A 0.02397(14) 0.01721(12) 0.01352(12) -0.00045(9) 0.00324(9) 0.00064(8)
O1A 0.0347(7) 0.0256(6) 0.0205(6) -0.0087(5) 0.0029(5) -0.0020(4)
N1A 0.0600(12) 0.0324(9) 0.0328(9) -0.0201(8) 0.0028(8) -0.0024(7)
N2A 0.0584(11) 0.0293(8) 0.0217(7) -0.0092(7) 0.0016(7) -0.0050(6)
C1A 0.0267(8) 0.0252(8) 0.0233(8) -0.0013(6) 0.0011(6) -0.0021(6)
O2A 0.0324(6) 0.0207(5) 0.0219(5) 0.0047(5) 0.0082(5) 0.0012(4)
N3A 0.0517(10) 0.0254(7) 0.0334(8) 0.0121(7) 0.0141(7) 0.0084(6)
N4A 0.0590(11) 0.0328(8) 0.0412(10) 0.0212(8) 0.0266(8) 0.0096(7)
C2A 0.0294(9) 0.0221(7) 0.0225(8) 0.0029(6) 0.0015(6) -0.0001(6)
O3A 0.0340(7) 0.0222(5) 0.0160(5) 0.0008(5) -0.0004(4) 0.0003(4)
N5A 0.0553(11) 0.0303(8) 0.0189(7) 0.0038(7) -0.0019(7) 0.0039(6)
N6A 0.0535(10) 0.0297(8) 0.0211(7) -0.0090(7) -0.0058(7) -0.0008(6)
C3A 0.0228(8) 0.0271(8) 0.0185(7) 0.0025(6) 0.0020(6) 0.0002(6)
O4A 0.0318(6) 0.0227(6) 0.0195(5) -0.0069(5) 0.0071(5) -0.0003(4)
N7A 0.0638(12) 0.0300(8) 0.0403(10) -0.0118(8) 0.0336(9) -0.0061(7)
N8A 0.0521(10) 0.0250(7) 0.0352(8) -0.0146(7) 0.0194(8) -0.0063(6)
C4A 0.0260(8) 0.0240(7) 0.0186(7) -0.0051(6) 0.0024(6) 0.0000(6)
O5A 0.0320(7) 0.0264(6) 0.0234(6) 0.0031(5) 0.0108(5) 0.0025(5)
N9A 0.0468(10) 0.0337(8) 0.0312(8) -0.0092(7) 0.0179(7) 0.0007(7)
N10A 0.0522(11) 0.0358(9) 0.0330(9) 0.0025(8) 0.0224(8) -0.0046(7)
C5A 0.0200(8) 0.0314(9) 0.0239(8) -0.0003(6) 0.0060(6) -0.0002(6)
O6A 0.0372(7) 0.0231(6) 0.0192(5) 0.0041(5) -0.0018(5) 0.0018(4)
N11A 0.0637(12) 0.0345(9) 0.0242(8) 0.0140(8) 0.0005(8) 0.0082(7)
N12A 0.0614(12) 0.0286(8) 0.0307(9) 0.0152(8) -0.0061(8) -0.0029(6)
C6A 0.0281(9) 0.0253(8) 0.0248(8) 0.0009(7) -0.0026(7) 0.0024(6)
Cr1B 0.03041(16) 0.03174(16) 0.02060(14) 0.00408(11) 0.00341(11) -0.00030(10)
Cr2B 0.03046(15) 0.02096(13) 0.02202(14) 0.00009(10) 0.01038(11) -0.00170(10)
O1B 0.0603(10) 0.0450(9) 0.0315(7) 0.0022(7) 0.0112(7) 0.0076(6)
O2B 0.0538(11) 0.0844(13) 0.0358(9) -0.0078(10) -0.0086(7) -0.0112(9)
O3B 0.0664(12) 0.0354(8) 0.0655(11) 0.0140(8) 0.0136(9) 0.0039(8)
O4B 0.0544(9) 0.0253(7) 0.0493(9) 0.0019(6) 0.0139(7) 0.0074(6)
O5B 0.0439(8) 0.0273(6) 0.0364(7) -0.0072(6) 0.0200(6) -0.0046(5)
O6B 0.0658(10) 0.0378(8) 0.0321(7) -0.0006(7) 0.0166(7) -0.0119(6)
O7B 0.0365(9) 0.0763(12) 0.0306(8) 0.0079(7) 0.0076(6) -0.0056(7)
Br1C 0.04246(12) 0.02884(10) 0.02779(11) 0.00280(7) -0.00149(8) -0.00060(6)
O1W 0.0493(12) 0.0971(16) 0.0789(16) -0.0032(12) 0.0040(11) -0.0419(14)

loop_
_atom_type_symbol
_atom_type_description
_atom_type_scat_dispersion_real
_atom_type_scat_dispersion_imag
_atom_type_scat_source
C C 0.0020 0.0010 'International Tables Vol C Tables 4.2.6.8 and 6.1.1.4'
H H 0.0000 0.0000 'International Tables Vol C Tables 4.2.6.8 and 6.1.1.4'
N N 0.0040 0.0020 'International Tables Vol C Tables 4.2.6.8 and 6.1.1.4'
O O 0.0080 0.0040 'International Tables Vol C Tables 4.2.6.8 and 6.1.1.4'
Cr Cr 0.2850 0.4760 'International Tables Vol C Tables 4.2.6.8 and 6.1.1.4'
Br Br 0.0580 1.9660 'International Tables Vol C Tables 4.2.6.8 and 6.1.1.4'

loop_
_geom_angle_atom_site_label_1
_geom_angle_atom_site_label_2
_geom_angle_atom_site_label_3
_geom_angle
O6A Cr1A O4A 91.26(5)
O6A Cr1A O3A 173.94(5)
O4A Cr1A O3A 92.95(5)
O6A Cr1A O5A 92.28(5)
O4A Cr1A O5A 85.39(5)
O3A Cr1A O5A 92.40(5)
O6A Cr1A O1A 90.94(5)
O4A Cr1A O1A 176.27(5)
O3A Cr1A O1A 85.10(5)
O5A Cr1A O1A 91.51(5)
O6A Cr1A O2A 85.86(5)
O4A Cr1A O2A 90.98(5)
O3A Cr1A O2A 89.71(5)
O5A Cr1A O2A 175.89(5)
O1A Cr1A O2A 92.18(5)
C1A O1A Cr1A 133.54(11)
C1A N1A H1A1 120.0
C1A N1A H1A2 120.0
H1A1 N1A H1A2 120.0
C1A N2A H2A1 120.0
C1A N2A H2A2 120.0
H2A1 N2A H2A2 120.0
O1A C1A N2A 123.02(16)
O1A C1A N1A 118.16(16)
N2A C1A N1A 118.82(16)
C2A O2A Cr1A 134.53(11)
C2A N3A H3A1 120.0
C2A N3A H3A2 120.0
H3A1 N3A H3A2 120.0
C2A N4A H4A1 120.0
C2A N4A H4A2 120.0
H4A1 N4A H4A2 120.0
O2A C2A N4A 118.21(16)
O2A C2A N3A 122.64(16)
N4A C2A N3A 119.13(16)
C3A O3A Cr1A 132.68(11)
C3A N5A H5A1 120.0
C3A N5A H5A2 120.0
H5A1 N5A H5A2 120.0
C3A N6A H6A1 120.0
C3A N6A H6A2 120.0
H6A1 N6A H6A2 120.0
O3A C3A N6A 122.05(15)
O3A C3A N5A 118.32(16)
N6A C3A N5A 119.63(15)
C4A O4A Cr1A 134.62(11)
C4A N7A H7A1 120.0
C4A N7A H7A2 120.0
H7A1 N7A H7A2 120.0
C4A N8A H8A1 120.0
C4A N8A H8A2 120.0
H8A1 N8A H8A2 120.0
O4A C4A N8A 118.05(15)
O4A C4A N7A 122.52(15)
N8A C4A N7A 119.42(16)
C5A O5A Cr1A 130.34(11)
C5A N9A H9A1 120.0
C5A N9A H9A2 120.0
H9A1 N9A H9A2 120.0
C5A N10A H10A 120.0
C5A N10A H10B 120.0
H10A N10A H10B 120.0
O5A C5A N10A 118.60(17)
O5A C5A N9A 122.19(16)
N10A C5A N9A 119.21(16)
C6A O6A Cr1A 134.00(11)
C6A N11A H11A 120.0
C6A N11A H11B 120.0
H11A N11A H11B 120.0
C6A N12A H12A 120.0
C6A N12A H12B 120.0
H12A N12A H12B 120.0
O6A C6A N12A 122.57(16)
O6A C6A N11A 117.47(16)
N12A C6A N11A 119.95(17)
O3B Cr1B O2B 110.98(10)
O3B Cr1B O1B 110.57(9)
O2B Cr1B O1B 110.20(10)
O3B Cr1B O7B 108.93(8)
O2B Cr1B O7B 106.82(9)
O1B Cr1B O7B 109.24(9)
O6B Cr2B O4B 110.63(8)
O6B Cr2B O5B 109.93(8)
O4B Cr2B O5B 110.14(8)
O6B Cr2B O7B 110.82(8)
O4B Cr2B O7B 109.98(8)
O5B Cr2B O7B 105.21(8)
Cr2B O7B Cr1B 130.26(10)
H1O1 O1W H2O1 104(2)

loop_
_geom_bond_atom_site_label_1
_geom_bond_atom_site_label_2
_geom_bond_distance
Cr1A O6A 1.9534(13)
Cr1A O4A 1.9672(12)
Cr1A O3A 1.9674(12)
Cr1A O5A 1.9683(12)
Cr1A O1A 1.9685(12)
Cr1A O2A 1.9776(12)
O1A C1A 1.271(2)
N1A C1A 1.324(2)
N1A H1A1 0.8700
N1A H1A2 0.8700
N2A C1A 1.318(2)
N2A H2A1 0.8700
N2A H2A2 0.8700
O2A C2A 1.263(2)
N3A C2A 1.330(2)
N3A H3A1 0.8700
N3A H3A2 0.8700
N4A C2A 1.327(2)
N4A H4A1 0.8700
N4A H4A2 0.8700
O3A C3A 1.2763(19)
N5A C3A 1.325(2)
N5A H5A1 0.8700
N5A H5A2 0.8700
N6A C3A 1.319(2)
N6A H6A1 0.8700
N6A H6A2 0.8700
O4A C4A 1.2753(19)
N7A C4A 1.324(2)
N7A H7A1 0.8700
N7A H7A2 0.8700
N8A C4A 1.316(2)
N8A H8A1 0.8700
N8A H8A2 0.8700
O5A C5A 1.273(2)
N9A C5A 1.325(3)
N9A H9A1 0.8700
N9A H9A2 0.8700
N10A C5A 1.317(2)
N10A H10A 0.8700
N10A H10B 0.8700
O6A C6A 1.272(2)
N11A C6A 1.328(2)
N11A H11A 0.8700
N11A H11B 0.8700
N12A C6A 1.316(2)
N12A H12A 0.8700
N12A H12B 0.8700
Cr1B O3B 1.6014(16)
Cr1B O2B 1.6036(17)
Cr1B O1B 1.6045(15)
Cr1B O7B 1.8011(17)
Cr2B O6B 1.6018(14)
Cr2B O4B 1.6071(14)
Cr2B O5B 1.6299(14)
Cr2B O7B 1.7643(18)
O1W H1O1 0.847(10)
O1W H2O1 0.840(10)

loop_
_geom_hbond_atom_site_label_D
_geom_hbond_atom_site_label_H
_geom_hbond_atom_site_label_A
_geom_hbond_site_symmetry_A
_geom_hbond_distance_DH
_geom_hbond_distance_HA
_geom_hbond_distance_DA
_geom_hbond_angle_DHA
N1A H1A1 O2B 1_545 0.87 2.42 3.051(3) 129.3
N1A H1A2 Br1C 3_656 0.87 2.60 3.4031(18) 154.9
N2A H2A1 O6A . 0.87 2.20 2.890(2) 135.9
N2A H2A1 O1W . 0.87 2.58 3.230(3) 131.9
N2A H2A2 Br1C 3_656 0.87 2.73 3.5121(17) 149.5
N3A H3A1 O3A . 0.87 2.23 2.866(2) 130.2
N3A H3A2 O5B 2_646 0.87 2.21 2.972(2) 146.5
N4A H4A1 Br1C . 0.87 2.55 3.4070(18) 171.0
N4A H4A2 O5B 2_646 0.87 2.11 2.900(2) 150.7
N5A H5A1 O6B 1_545 0.87 2.52 3.174(2) 132.7
N5A H5A2 O3B 3_667 0.87 2.33 3.108(2) 149.5
N6A H6A1 O4A . 0.87 2.17 2.914(2) 143.3
N6A H6A2 O1B 3_667 0.87 2.15 2.920(2) 146.8
N7A H7A1 O2A . 0.87 2.12 2.865(2) 142.5
N7A H7A2 O4B 2_656 0.87 2.24 3.092(2) 167.7
N8A H8A1 O7B . 0.87 2.03 2.883(2) 166.0
N8A H8A2 O5B 2_656 0.87 2.04 2.875(2) 161.8
N9A H9A1 O1A . 0.87 2.22 2.954(2) 141.3
N9A H9A2 O6B 3_667 0.87 2.21 2.997(2) 149.8
N10A H10A O1B . 0.87 2.29 3.028(2) 142.1
N10A H10B O4B 3_667 0.87 2.39 3.184(2) 151.3
N11A H11A O1W . 0.87 2.04 2.892(3) 167.1
N11A H11B Br1C 3_666 0.87 2.57 3.4031(18) 161.5
N12A H12A O5A . 0.87 2.27 2.982(2) 139.5
N12A H12A O2B . 0.87 2.54 3.051(2) 118.2
N12A H12B Br1C 3_666 0.87 2.85 3.6242(18) 148.9
O1W H1O1 Br1C . 0.847(10) 2.514(13) 3.332(2) 163(3)
O1W H2O1 O5B 4_565 0.840(10) 2.565(19) 3.315(3) 149(3)

loop_
_geom_torsion_atom_site_label_1
_geom_torsion_atom_site_label_2
_geom_torsion_atom_site_label_3
_geom_torsion_atom_site_label_4
_geom_torsion
Cr1A O1A C1A N2A -12.6(3)
Cr1A O1A C1A N1A 167.40(14)
Cr1A O2A C2A N4A 175.80(14)
Cr1A O2A C2A N3A -2.8(3)
Cr1A O3A C3A N6A -26.1(2)
Cr1A O3A C3A N5A 154.40(13)
Cr1A O4A C4A N8A 150.59(14)
Cr1A O4A C4A N7A -29.9(3)
Cr1A O5A C5A N10A 146.75(14)
Cr1A O5A C5A N9A -33.6(2)
Cr1A O6A C6A N12A -23.3(3)
Cr1A O6A C6A N11A 157.35(14)
O6B Cr2B O7B Cr1B -39.64(15)
O4B Cr2B O7B Cr1B 83.00(13)
O5B Cr2B O7B Cr1B -158.42(12)
O3B Cr1B O7B Cr2B 78.99(14)
O2B Cr1B O7B Cr2B -161.07(13)
O1B Cr1B O7B Cr2B -41.89(15)

_cod_database_fobs_code 2241242
